data_7109539
loop_
_publ_author_name
'Karolina Flidrova'
'Petr Slavik'
'Vaclav Eigner'
'Hana Dvorakova'
'Pavel Lhotak'

_publ_section_title
;
 meta-Bridged calix[4]arenes: a straightforward synthesis via
 organomercurial chemistry
;
_journal_name_full Chem.Commun.
_journal_page_first 6749
_journal_paper_doi 10.1039/c3cc43284j
_journal_volume 49
_journal_year 2013
_chemical_formula_moiety 'C40 H46 O4'
_chemical_formula_sum 'C40 H46 O4'
_chemical_formula_weight 590.8
_chemical_name_systematic ' ?'
_space_group_IT_number 2
_symmetry_cell_setting triclinic
_symmetry_Int_Tables_number 2
_symmetry_space_group_name_Hall '-P 1'
_symmetry_space_group_name_H-M 'P -1'
_cell_angle_alpha 100.7475(19)
_cell_angle_beta 110.181(2)
_cell_angle_gamma 92.2470(19)
_cell_formula_units_Z 2
_cell_length_a 10.6165(2)
_cell_length_b 11.7880(3)
_cell_length_c 14.3411(3)
_cell_measurement_reflns_used 20781
_cell_measurement_temperature 120.00(14)
_cell_measurement_theta_max 66.97
_cell_measurement_theta_min 3.36
_cell_volume 1644.55(7)
_computing_cell_refinement
;
CrysAlisPro, Agilent Technologies,
Version 1.171.35.21 (release 20-01-2012 CrysAlis171 .NET)
(compiled Jan 23 2012,18:06:46)
;
_computing_data_collection
;
CrysAlisPro, Agilent Technologies,
Version 1.171.35.21 (release 20-01-2012 CrysAlis171 .NET)
(compiled Jan 23 2012,18:06:46)
;
_computing_data_reduction
;
CrysAlisPro, Agilent Technologies,
Version 1.171.35.21 (release 20-01-2012 CrysAlis171 .NET)
(compiled Jan 23 2012,18:06:46)
;
_diffrn_ambient_temperature 120
_diffrn_detector_area_resol_mean 10.3784
_diffrn_measured_fraction_theta_full 0.99
_diffrn_measured_fraction_theta_max 0.99
_diffrn_measurement_device 'four-cycle diffractometer'
_diffrn_measurement_device_type 'Xcalibur, Atlas, Gemini ultra'
_diffrn_measurement_method '\w scans'
_diffrn_radiation_monochromator mirror
_diffrn_radiation_probe x-ray
_diffrn_radiation_source 'Enhance Ultra (Cu) X-ray Source'
_diffrn_radiation_type 'Cu K\a'
_diffrn_radiation_wavelength 1.5418
_diffrn_reflns_av_R_equivalents 0.0238
_diffrn_reflns_av_sigmaI/netI 0.0111
_diffrn_reflns_limit_h_max 12
_diffrn_reflns_limit_h_min -12
_diffrn_reflns_limit_k_max 13
_diffrn_reflns_limit_k_min -14
_diffrn_reflns_limit_l_max 17
_diffrn_reflns_limit_l_min -16
_diffrn_reflns_number 31302
_diffrn_reflns_theta_full 67.07
_diffrn_reflns_theta_max 67.07
_diffrn_reflns_theta_min 3.36
_exptl_absorpt_coefficient_mu 0.589
_exptl_absorpt_correction_T_max 0.924
_exptl_absorpt_correction_T_min 0.835
_exptl_absorpt_correction_type analytical
_exptl_absorpt_process_details
;
CrysAlisPro, Agilent Technologies,
Version 1.171.35.21 (release 20-01-2012 CrysAlis171 .NET)
(compiled Jan 23 2012,18:06:46)
Analytical numeric absorption correction using a multifaceted crystal
model based on expressions derived by R.C. Clark & J.S. Reid.
(Clark, R. C. & Reid, J. S. (1995). Acta Cryst. A51, 887-897)
;
_exptl_crystal_colour colourless
_exptl_crystal_density_diffrn 1.1927
_exptl_crystal_description prism
_exptl_crystal_F_000 636
_exptl_crystal_size_max 0.503
_exptl_crystal_size_mid 0.324
_exptl_crystal_size_min 0.186
_refine_diff_density_max 0.53
_refine_diff_density_min -0.25
_refine_ls_extinction_coef 1900(400)
_refine_ls_extinction_method 'B-C type 1 Gaussian isotropic (Becker & Coppens, 1974)'
_refine_ls_goodness_of_fit_gt 2.46
_refine_ls_goodness_of_fit_ref 2.38
_refine_ls_hydrogen_treatment constr
_refine_ls_number_constraints 184
_refine_ls_number_parameters 398
_refine_ls_number_reflns 5780
_refine_ls_number_restraints 0
_refine_ls_R_factor_all 0.0449
_refine_ls_R_factor_gt 0.0405
_refine_ls_shift/su_max 0.0062
_refine_ls_shift/su_mean 0.0008
_refine_ls_structure_factor_coef Fsqd
_refine_ls_weighting_details w=1/(\s^2^(I)+0.0016I^2^)
_refine_ls_weighting_scheme sigma
_refine_ls_wR_factor_gt 0.1238
_refine_ls_wR_factor_ref 0.1272
_reflns_number_gt 5158
_reflns_number_total 5780
_reflns_threshold_expression I>3\s(I)
_cod_data_source_file c3cc43284j.txt
_cod_data_source_block KF_609_2
_cod_depositor_comments
;
The following automatic conversions were performed:

'_diffrn_radiation_probe' value 'X-ray' changed to 'x-ray' according
to the built-in table from CIF Core dictionary named 'cif_core.dic'
version 2.4.1 from 2010-06-29.

Automatic conversion script
Id: cif_fix_values 1891 2012-01-12 08:04:46Z andrius 
;
_cod_database_code 7109539

loop_
_symmetry_equiv_pos_site_id
_symmetry_equiv_pos_as_xyz
1 x,y,z
2 -x,-y,-z

loop_
_atom_site_label
_atom_site_type_symbol
_atom_site_fract_x
_atom_site_fract_y
_atom_site_fract_z
_atom_site_adp_type
_atom_site_U_iso_or_equiv
_atom_site_symmetry_multiplicity
_atom_site_occupancy
_atom_site_calc_flag
C1 C 0.43828(14) 0.23397(12) 0.04066(10) Uani 0.0279(5) 2 1 d
C2 C 0.57726(13) 0.25252(13) 0.12460(11) Uani 0.0300(5) 2 1 d
C3 C 0.57217(13) 0.35369(12) 0.20546(10) Uani 0.0269(5) 2 1 d
C4 C 0.54554(13) 0.46180(12) 0.17985(10) Uani 0.0276(5) 2 1 d
C5 C 0.48583(13) 0.54129(12) 0.23014(10) Uani 0.0257(5) 2 1 d
C6 C 0.44442(12) 0.50793(11) 0.30461(9) Uani 0.0234(4) 2 1 d
C7 C 0.48522(12) 0.40757(12) 0.33968(9) Uani 0.0237(4) 2 1 d
C8 C 0.40660(13) 0.37566(11) 0.40310(9) Uani 0.0243(4) 2 1 d
C9 C 0.29668(13) 0.45459(11) 0.38017(9) Uani 0.0230(4) 2 1 d
C10 C 0.32679(13) 0.53875(11) 0.33158(9) Uani 0.0230(4) 2 1 d
C11 C 0.23163(13) 0.61235(11) 0.29263(9) Uani 0.0242(4) 2 1 d
C12 C 0.10057(13) 0.58527(12) 0.28628(9) Uani 0.0261(5) 2 1 d
C13 C 0.06360(13) 0.48940(12) 0.32002(9) Uani 0.0249(4) 2 1 d
C14 C -0.07926(13) 0.42930(12) 0.26746(10) Uani 0.0276(5) 2 1 d
C15 C -0.09171(12) 0.38093(12) 0.15761(10) Uani 0.0255(5) 2 1 d
C16 C -0.15706(13) 0.44015(12) 0.08233(10) Uani 0.0285(5) 2 1 d
C17 C -0.15212(13) 0.41012(13) -0.01447(10) Uani 0.0304(5) 2 1 d
C18 C -0.07939(13) 0.32107(12) -0.03633(10) Uani 0.0293(5) 2 1 d
C19 C -0.01247(12) 0.25824(11) 0.03573(9) Uani 0.0242(4) 2 1 d
C20 C 0.06707(13) 0.15969(12) 0.00970(10) Uani 0.0261(5) 2 1 d
C21 C 0.19171(14) 0.19634(11) -0.01206(10) Uani 0.0252(4) 2 1 d
C22 C 0.18031(15) 0.23147(12) -0.10223(10) Uani 0.0309(5) 2 1 d
C23 C 0.29316(16) 0.26651(13) -0.12135(11) Uani 0.0341(5) 2 1 d
C24 C 0.42086(15) 0.27048(13) -0.04952(10) Uani 0.0321(5) 2 1 d
C25 C 0.55606(13) 0.33400(12) 0.29407(10) Uani 0.0256(4) 2 1 d
C26 C 0.16641(13) 0.43263(11) 0.37772(9) Uani 0.0237(4) 2 1 d
C27 C -0.02311(12) 0.28758(12) 0.13184(9) Uani 0.0244(4) 2 1 d
C28 C 0.32234(14) 0.19390(11) 0.05635(9) Uani 0.0248(5) 2 1 d
O29 O 0.59185(10) 0.23293(8) 0.32743(7) Uani 0.0303(4) 2 1 d
C30 C 0.70944(15) 0.25459(14) 0.41944(11) Uani 0.0371(6) 2 1 d
C31 C 0.72386(19) 0.14805(17) 0.46349(14) Uani 0.0530(7) 2 1 d
C32 C 0.6179(2) 0.12327(18) 0.50521(14) Uani 0.0592(8) 2 1 d
O33 O 0.13593(9) 0.34293(8) 0.41907(6) Uani 0.0266(3) 2 1 d
C34 C 0.15216(15) 0.38083(13) 0.52411(10) Uani 0.0309(5) 2 1 d
C35 C 0.14206(16) 0.27501(13) 0.56708(10) Uani 0.0343(5) 2 1 d
C36 C 0.25927(17) 0.20438(14) 0.57507(12) Uani 0.0419(6) 2 1 d
O37 O 0.04168(9) 0.22512(8) 0.20402(7) Uani 0.0281(3) 2 1 d
C38 C -0.04659(16) 0.14222(14) 0.22038(12) Uani 0.0377(6) 2 1 d
C39 C 0.03764(19) 0.06321(14) 0.28146(12) Uani 0.0446(6) 2 1 d
C40 C -0.0399(2) -0.00415(17) 0.32807(14) Uani 0.0612(9) 2 1 d
O41 O 0.33820(9) 0.15280(8) 0.14358(7) Uani 0.0266(3) 2 1 d
C42 C 0.35766(15) 0.03174(12) 0.13024(11) Uani 0.0317(5) 2 1 d
C43 C 0.37562(17) -0.00683(14) 0.22703(12) Uani 0.0401(6) 2 1 d
C44 C 0.41351(18) -0.12875(14) 0.22414(13) Uani 0.0429(6) 2 1 d
H1c2 H 0.644601 0.272951 0.098108 Uiso 0.036 2 1 d
H2c2 H 0.592812 0.184265 0.152646 Uiso 0.036 2 1 d
H1c4 H 0.569604 0.481162 0.125596 Uiso 0.0331 2 1 d
H1c5 H 0.473236 0.616716 0.214506 Uiso 0.0308 2 1 d
H1c8 H 0.367433 0.296174 0.377381 Uiso 0.0292 2 1 d
H2c8 H 0.462331 0.397249 0.473835 Uiso 0.0292 2 1 d
H1c11 H 0.256236 0.679456 0.270985 Uiso 0.0291 2 1 d
H1c12 H 0.032934 0.633548 0.257931 Uiso 0.0313 2 1 d
H1c14 H -0.142283 0.485322 0.268451 Uiso 0.0331 2 1 d
H2c14 H -0.090899 0.366333 0.298677 Uiso 0.0331 2 1 d
H1c16 H -0.206485 0.502965 0.097685 Uiso 0.0342 2 1 d
H1c17 H -0.198973 0.450987 -0.065896 Uiso 0.0365 2 1 d
H1c18 H -0.074769 0.301884 -0.103052 Uiso 0.0352 2 1 d
H1c20 H 0.00821 0.102346 -0.047123 Uiso 0.0313 2 1 d
H2c20 H 0.092626 0.117643 0.063421 Uiso 0.0313 2 1 d
H1c22 H 0.092243 0.231268 -0.151938 Uiso 0.0371 2 1 d
H1c23 H 0.282895 0.288154 -0.184661 Uiso 0.0409 2 1 d
H1c24 H 0.49835 0.298723 -0.061973 Uiso 0.0385 2 1 d
H1c30 H 0.698895 0.318583 0.467434 Uiso 0.0445 2 1 d
H2c30 H 0.788203 0.272235 0.404067 Uiso 0.0445 2 1 d
H1c31 H 0.72365 0.082157 0.412697 Uiso 0.0636 2 1 d
H2c31 H 0.811344 0.155153 0.515753 Uiso 0.0636 2 1 d
H1c32 H 0.634089 0.054838 0.532925 Uiso 0.0711 2 1 d
H2c32 H 0.620313 0.187995 0.557788 Uiso 0.0711 2 1 d
H3c32 H 0.530755 0.110992 0.451845 Uiso 0.0711 2 1 d
H1c34 H 0.081839 0.427609 0.529193 Uiso 0.0371 2 1 d
H2c34 H 0.239303 0.42432 0.560699 Uiso 0.0371 2 1 d
H1c35 H 0.135693 0.298331 0.632967 Uiso 0.0411 2 1 d
H2c35 H 0.059225 0.22697 0.525728 Uiso 0.0411 2 1 d
H1c36 H 0.250209 0.141073 0.606636 Uiso 0.0502 2 1 d
H2c36 H 0.26001 0.17431 0.508292 Uiso 0.0502 2 1 d
H3c36 H 0.342219 0.252795 0.615361 Uiso 0.0502 2 1 d
H1c38 H -0.10612 0.097181 0.156026 Uiso 0.0452 2 1 d
H2c38 H -0.097649 0.182242 0.2573 Uiso 0.0452 2 1 d
H1c39 H 0.115547 0.10818 0.334193 Uiso 0.0535 2 1 d
H2c39 H 0.071447 0.010001 0.238853 Uiso 0.0535 2 1 d
H1c40 H 0.00945 -0.066151 0.351535 Uiso 0.0735 2 1 d
H2c40 H -0.051593 0.046772 0.384333 Uiso 0.0735 2 1 d
H3c40 H -0.126671 -0.035891 0.277964 Uiso 0.0735 2 1 d
H1c42 H 0.436723 0.020532 0.113088 Uiso 0.0381 2 1 d
H2c42 H 0.280032 -0.012705 0.076801 Uiso 0.0381 2 1 d
H1c43 H 0.293807 -0.001629 0.241257 Uiso 0.0481 2 1 d
H2c43 H 0.443693 0.045594 0.282466 Uiso 0.0481 2 1 d
H1c44 H 0.424898 -0.148917 0.288173 Uiso 0.0515 2 1 d
H2c44 H 0.343306 -0.18164 0.170813 Uiso 0.0515 2 1 d
H3c44 H 0.496518 -0.133469 0.211586 Uiso 0.0515 2 1 d

loop_
_atom_site_aniso_label
_atom_site_aniso_type_symbol
_atom_site_aniso_U_11
_atom_site_aniso_U_22
_atom_site_aniso_U_33
_atom_site_aniso_U_12
_atom_site_aniso_U_13
_atom_site_aniso_U_23
C1 C 0.0333(7) 0.0260(7) 0.0276(7) 0.0049(6) 0.0151(6) 0.0046(5)
C2 C 0.0272(7) 0.0331(8) 0.0340(7) 0.0045(6) 0.0153(6) 0.0086(6)
C3 C 0.0188(6) 0.0312(7) 0.0300(7) 0.0014(5) 0.0077(5) 0.0074(6)
C4 C 0.0229(6) 0.0323(7) 0.0290(7) -0.0008(5) 0.0097(5) 0.0100(6)
C5 C 0.0244(6) 0.0246(7) 0.0265(7) -0.0023(5) 0.0065(5) 0.0080(5)
C6 C 0.0212(6) 0.0239(7) 0.0206(6) -0.0010(5) 0.0028(5) 0.0040(5)
C7 C 0.0213(6) 0.0259(7) 0.0201(6) 0.0002(5) 0.0023(5) 0.0061(5)
C8 C 0.0265(6) 0.0250(7) 0.0193(6) 0.0024(5) 0.0045(5) 0.0070(5)
C9 C 0.0255(6) 0.0256(7) 0.0147(6) 0.0011(5) 0.0040(5) 0.0030(5)
C10 C 0.0251(6) 0.0235(6) 0.0166(6) 0.0001(5) 0.0041(5) 0.0024(5)
C11 C 0.0292(7) 0.0220(7) 0.0199(6) 0.0008(5) 0.0070(5) 0.0045(5)
C12 C 0.0291(7) 0.0274(7) 0.0216(6) 0.0075(6) 0.0081(5) 0.0058(5)
C13 C 0.0275(7) 0.0282(7) 0.0204(6) 0.0044(5) 0.0114(5) 0.0032(5)
C14 C 0.0251(6) 0.0320(7) 0.0282(7) 0.0046(6) 0.0119(5) 0.0074(6)
C15 C 0.0198(6) 0.0305(7) 0.0254(7) -0.0019(5) 0.0076(5) 0.0061(5)
C16 C 0.0216(6) 0.0313(7) 0.0317(7) 0.0024(6) 0.0078(5) 0.0079(6)
C17 C 0.0254(7) 0.0373(8) 0.0272(7) 0.0046(6) 0.0046(5) 0.0127(6)
C18 C 0.0280(7) 0.0367(8) 0.0213(6) 0.0015(6) 0.0056(5) 0.0078(6)
C19 C 0.0208(6) 0.0261(7) 0.0224(6) -0.0026(5) 0.0047(5) 0.0044(5)
C20 C 0.0290(7) 0.0248(7) 0.0216(6) -0.0003(5) 0.0064(5) 0.0040(5)
C21 C 0.0323(7) 0.0218(6) 0.0217(6) 0.0044(5) 0.0106(5) 0.0029(5)
C22 C 0.0369(8) 0.0335(8) 0.0233(7) 0.0090(6) 0.0106(6) 0.0079(6)
C23 C 0.0477(9) 0.0356(8) 0.0265(7) 0.0088(7) 0.0197(6) 0.0114(6)
C24 C 0.0395(8) 0.0329(8) 0.0311(7) 0.0052(6) 0.0210(6) 0.0075(6)
C25 C 0.0218(6) 0.0250(7) 0.0261(6) 0.0007(5) 0.0033(5) 0.0066(5)
C26 C 0.0308(7) 0.0245(7) 0.0164(6) 0.0013(5) 0.0097(5) 0.0038(5)
C27 C 0.0199(6) 0.0285(7) 0.0227(6) -0.0013(5) 0.0047(5) 0.0073(5)
C28 C 0.0319(7) 0.0233(7) 0.0209(6) 0.0036(5) 0.0117(5) 0.0042(5)
O29 O 0.0328(5) 0.0278(5) 0.0291(5) 0.0085(4) 0.0071(4) 0.0100(4)
C30 C 0.0315(7) 0.0459(9) 0.0331(8) 0.0108(7) 0.0062(6) 0.0158(7)
C31 C 0.0579(11) 0.0514(11) 0.0496(10) 0.0167(9) 0.0097(8) 0.0268(9)
C32 C 0.0772(13) 0.0524(11) 0.0403(10) -0.0150(10) 0.0124(9) 0.0126(8)
O33 O 0.0342(5) 0.0281(5) 0.0186(4) -0.0005(4) 0.0104(4) 0.0066(4)
C34 C 0.0418(8) 0.0347(8) 0.0207(6) 0.0105(6) 0.0143(6) 0.0096(6)
C35 C 0.0441(8) 0.0390(8) 0.0234(7) 0.0037(7) 0.0142(6) 0.0120(6)
C36 C 0.0504(9) 0.0358(9) 0.0357(8) 0.0073(7) 0.0069(7) 0.0147(7)
O37 O 0.0293(5) 0.0336(5) 0.0237(5) 0.0054(4) 0.0090(4) 0.0123(4)
C38 C 0.0430(8) 0.0352(8) 0.0437(9) 0.0039(7) 0.0226(7) 0.0164(7)
C39 C 0.0625(11) 0.0362(9) 0.0322(8) 0.0022(8) 0.0129(7) 0.0088(7)
C40 C 0.1013(17) 0.0425(10) 0.0434(10) -0.0012(10) 0.0287(11) 0.0141(8)
O41 O 0.0323(5) 0.0276(5) 0.0222(5) 0.0051(4) 0.0105(4) 0.0088(4)
C42 C 0.0375(8) 0.0287(7) 0.0300(7) 0.0054(6) 0.0123(6) 0.0078(6)
C43 C 0.0551(10) 0.0340(8) 0.0353(8) 0.0079(7) 0.0191(7) 0.0115(7)
C44 C 0.0540(10) 0.0352(9) 0.0414(9) 0.0052(7) 0.0162(8) 0.0146(7)

loop_
_atom_type_symbol
_atom_type_scat_dispersion_real
_atom_type_scat_dispersion_imag
_atom_type_scat_source
C 0.0181 0.0091 'International Tables Vol C tables 4.2.6.8 and 6.1.1.1'
H 0.0000 0.0000 'International Tables Vol C tables 4.2.6.8 and 6.1.1.1'
O 0.0492 0.0322 'International Tables Vol C tables 4.2.6.8 and 6.1.1.1'

loop_
_geom_angle_atom_site_label_1
_geom_angle_atom_site_label_2
_geom_angle_atom_site_label_3
_geom_angle
C2 C1 C24 120.18(14)
C2 C1 C28 121.43(13)
C24 C1 C28 117.90(12)
C1 C2 C3 105.69(11)
C1 C2 H1c2 109.47
C1 C2 H2c2 109.47
C3 C2 H1c2 109.47
C3 C2 H2c2 109.47
H1c2 C2 H2c2 113.01
C2 C3 C4 119.15(13)
C2 C3 C25 120.38(13)
C4 C3 C25 118.09(13)
C3 C4 C5 122.19(15)
C3 C4 H1c4 118.9
C5 C4 H1c4 118.9
C4 C5 C6 117.62(13)
C4 C5 H1c5 121.19
C6 C5 H1c5 121.19
C5 C6 C7 120.36(13)
C5 C6 C10 128.58(12)
C7 C6 C10 107.88(13)
C6 C7 C8 110.87(12)
C6 C7 C25 120.25(14)
C8 C7 C25 126.08(13)
C7 C8 C9 100.83(11)
C7 C8 H1c8 109.47
C7 C8 H2c8 109.47
C9 C8 H1c8 109.47
C9 C8 H2c8 109.47
H1c8 C8 H2c8 116.92
C8 C9 C10 110.85(13)
C8 C9 C26 126.56(13)
C10 C9 C26 120.15(12)
C6 C10 C9 107.88(12)
C6 C10 C11 128.92(13)
C9 C10 C11 120.48(13)
C10 C11 C12 117.67(13)
C10 C11 H1c11 121.16
C12 C11 H1c11 121.16
C11 C12 C13 121.94(13)
C11 C12 H1c12 119.03
C13 C12 H1c12 119.03
C12 C13 C14 118.35(11)
C12 C13 C26 118.28(12)
C14 C13 C26 120.63(12)
C13 C14 C15 105.18(12)
C13 C14 H1c14 109.47
C13 C14 H2c14 109.47
C15 C14 H1c14 109.47
C15 C14 H2c14 109.47
H1c14 C14 H2c14 113.44
C14 C15 C16 119.45(12)
C14 C15 C27 122.04(12)
C16 C15 C27 117.90(13)
C15 C16 C17 121.24(14)
C15 C16 H1c16 119.38
C17 C16 H1c16 119.38
C16 C17 C18 119.53(14)
C16 C17 H1c17 120.24
C18 C17 H1c17 120.24
C17 C18 C19 121.84(14)
C17 C18 H1c18 119.08
C19 C18 H1c18 119.08
C18 C19 C20 120.93(13)
C18 C19 C27 117.48(13)
C20 C19 C27 121.58(12)
C19 C20 C21 115.46(12)
C19 C20 H1c20 109.47
C19 C20 H2c20 109.47
C21 C20 H1c20 109.47
C21 C20 H2c20 109.47
H1c20 C20 H2c20 102.73
C20 C21 C22 121.33(11)
C20 C21 C28 121.48(13)
C22 C21 C28 117.17(14)
C21 C22 C23 121.40(12)
C21 C22 H1c22 119.3
C23 C22 H1c22 119.3
C22 C23 C24 120.21(15)
C22 C23 H1c23 119.9
C24 C23 H1c23 119.9
C1 C24 C23 120.77(16)
C1 C24 H1c24 119.62
C23 C24 H1c24 119.62
C3 C25 C7 119.28(13)
C3 C25 O29 120.43(13)
C7 C25 O29 119.57(14)
C9 C26 C13 119.22(14)
C9 C26 O33 119.42(12)
C13 C26 O33 120.64(12)
C15 C27 C19 121.90(13)
C15 C27 O37 119.84(12)
C19 C27 O37 118.19(12)
C1 C28 C21 122.32(13)
C1 C28 O41 118.62(11)
C21 C28 O41 119.04(14)
C25 O29 C30 112.01(10)
O29 C30 C31 108.95(12)
O29 C30 H1c30 109.47
O29 C30 H2c30 109.47
C31 C30 H1c30 109.47
C31 C30 H2c30 109.47
H1c30 C30 H2c30 109.99
C30 C31 C32 114.01(17)
C30 C31 H1c31 109.47
C30 C31 H2c31 109.47
C32 C31 H1c31 109.47
C32 C31 H2c31 109.47
H1c31 C31 H2c31 104.51
C31 C32 H1c32 109.47
C31 C32 H2c32 109.47
C31 C32 H3c32 109.47
H1c32 C32 H2c32 109.47
H1c32 C32 H3c32 109.47
H2c32 C32 H3c32 109.47
C26 O33 C34 112.44(10)
O33 C34 C35 108.35(11)
O33 C34 H1c34 109.47
O33 C34 H2c34 109.47
C35 C34 H1c34 109.47
C35 C34 H2c34 109.47
H1c34 C34 H2c34 110.57
C34 C35 C36 113.21(15)
C34 C35 H1c35 109.47
C34 C35 H2c35 109.47
C36 C35 H1c35 109.47
C36 C35 H2c35 109.47
H1c35 C35 H2c35 105.45
C35 C36 H1c36 109.47
C35 C36 H2c36 109.47
C35 C36 H3c36 109.47
H1c36 C36 H2c36 109.47
H1c36 C36 H3c36 109.47
H2c36 C36 H3c36 109.47
C27 O37 C38 114.30(10)
O37 C38 C39 108.63(13)
O37 C38 H1c38 109.47
O37 C38 H2c38 109.47
C39 C38 H1c38 109.47
C39 C38 H2c38 109.47
H1c38 C38 H2c38 110.3
C38 C39 C40 112.66(17)
C38 C39 H1c39 109.47
C38 C39 H2c39 109.47
C40 C39 H1c39 109.47
C40 C39 H2c39 109.47
H1c39 C39 H2c39 106.08
C39 C40 H1c40 109.47
C39 C40 H2c40 109.47
C39 C40 H3c40 109.47
H1c40 C40 H2c40 109.47
H1c40 C40 H3c40 109.47
H2c40 C40 H3c40 109.47
C28 O41 C42 111.78(10)
O41 C42 C43 109.15(12)
O41 C42 H1c42 109.47
O41 C42 H2c42 109.47
C43 C42 H1c42 109.47
C43 C42 H2c42 109.47
H1c42 C42 H2c42 109.79
C42 C43 C44 112.76(14)
C42 C43 H1c43 109.47
C42 C43 H2c43 109.47
C44 C43 H1c43 109.47
C44 C43 H2c43 109.47
H1c43 C43 H2c43 105.97
C43 C44 H1c44 109.47
C43 C44 H2c44 109.47
C43 C44 H3c44 109.47
H1c44 C44 H2c44 109.47
H1c44 C44 H3c44 109.47
H2c44 C44 H3c44 109.47

loop_
_geom_bond_atom_site_label_1
_geom_bond_atom_site_label_2
_geom_bond_distance
C1 C2 1.5248(17)
C1 C24 1.393(2)
C1 C28 1.405(2)
C2 C3 1.517(2)
C2 H1c2 0.96
C2 H2c2 0.96
C3 C4 1.404(2)
C3 C25 1.398(2)
C4 C5 1.382(2)
C4 H1c4 0.96
C5 C6 1.398(2)
C5 H1c5 0.96
C6 C7 1.397(2)
C6 C10 1.469(2)
C7 C8 1.514(2)
C7 C25 1.387(2)
C8 C9 1.5067(19)
C8 H1c8 0.96
C8 H2c8 0.96
C9 C10 1.400(2)
C9 C26 1.384(2)
C10 C11 1.3948(19)
C11 C12 1.383(2)
C11 H1c11 0.96
C12 C13 1.402(2)
C12 H1c12 0.96
C13 C14 1.5160(17)
C13 C26 1.4016(18)
C14 C15 1.530(2)
C14 H1c14 0.96
C14 H2c14 0.96
C15 C16 1.392(2)
C15 C27 1.405(2)
C16 C17 1.387(2)
C16 H1c16 0.96
C17 C18 1.380(2)
C17 H1c17 0.96
C18 C19 1.393(2)
C18 H1c18 0.96
C19 C20 1.528(2)
C19 C27 1.402(2)
C20 C21 1.525(2)
C20 H1c20 0.96
C20 H2c20 0.96
C21 C22 1.398(2)
C21 C28 1.4006(17)
C22 C23 1.382(2)
C22 H1c22 0.96
C23 C24 1.3838(19)
C23 H1c23 0.96
C24 H1c24 0.96
C25 O29 1.3839(17)
C26 O33 1.3834(18)
C27 O37 1.3854(17)
C28 O41 1.3840(18)
O29 C30 1.4414(15)
C30 C31 1.498(3)
C30 H1c30 0.96
C30 H2c30 0.96
C31 C32 1.488(3)
C31 H1c31 0.96
C31 H2c31 0.96
C32 H1c32 0.96
C32 H2c32 0.96
C32 H3c32 0.96
O33 C34 1.4361(17)
C34 C35 1.506(2)
C34 H1c34 0.96
C34 H2c34 0.96
C35 C36 1.508(2)
C35 H1c35 0.96
C35 H2c35 0.96
C36 H1c36 0.96
C36 H2c36 0.96
C36 H3c36 0.96
O37 C38 1.433(2)
C38 C39 1.504(2)
C38 H1c38 0.96
C38 H2c38 0.96
C39 C40 1.510(3)
C39 H1c39 0.96
C39 H2c39 0.96
C40 H1c40 0.96
C40 H2c40 0.96
C40 H3c40 0.96
O41 C42 1.4368(17)
C42 C43 1.493(2)
C42 H1c42 0.96
C42 H2c42 0.96
C43 C44 1.505(2)
C43 H1c43 0.96
C43 H2c43 0.96
C44 H1c44 0.96
C44 H2c44 0.96
C44 H3c44 0.96

loop_
_geom_hbond_atom_site_label_D
_geom_hbond_atom_site_label_H
_geom_hbond_atom_site_label_A
_geom_hbond_distance_DH
_geom_hbond_distance_HA
_geom_hbond_distance_DA
_geom_hbond_angle_DHA
C2 H2c2 O29 0.96 2.47 2.9122(19) 108.00
C14 H2c14 O33 0.96 2.49 2.9264(16) 107.32
C20 H2c20 O37 0.96 2.41 2.8578(18) 107.97
C20 H2c20 O41 0.96 2.44 2.8708(15) 106.86
